data_4104215
loop_
_publ_author_name
'Tomasz Kaczorowski'
'Iwona Justyniak'
'Teodozja Lipi\'nska'
'Janusz Lipkowski'
'Janusz Lewi\'nski'

_publ_contact_author
;
   Prof. Janusz Lewi\'nski,
   Department of Chemistry
   Warsaw University of Technology
   Noakowskiego 3,
   PL-00-664 Warszawa
   Poland
;
_publ_contact_author_email lewin@ch.pw.edu.pl
_publ_contact_author_fax '048 22 2347279'
_publ_contact_author_phone '048 22 2347315'
_publ_section_title
;
 Metal Complexes of Cinchonine as Chiral Building Blocks: A Strategy for
 the Construction of Nanotubular Architectures and Helical Coordination
 Polymers
;
_journal_name_full 'Journal of the American Chemical Society'
_journal_page_first 5393
_journal_page_last 5395
_journal_paper_doi 10.1021/ja8098867
_journal_volume 131
_journal_year 2009
_chemical_formula_sum 'C42 H50 Al Cl3 N4 O3 Zn'
_chemical_formula_weight 857.58
_chemical_name_systematic
;
 ?
;
_space_group_IT_number 19
_symmetry_cell_setting orthorhombic
_symmetry_space_group_name_Hall 'P 2ac 2ab'
_symmetry_space_group_name_H-M 'P 21 21 21'
_atom_sites_solution_hydrogens geom
_atom_sites_solution_primary direct
_atom_sites_solution_secondary difmap
_audit_creation_method SHELXL-97
_cell_angle_alpha 90.00
_cell_angle_beta 90.00
_cell_angle_gamma 90.00
_cell_formula_units_Z 4
_cell_length_a 12.3231(3)
_cell_length_b 13.8581(4)
_cell_length_c 25.9692(6)
_cell_measurement_reflns_used 15863
_cell_measurement_temperature 100(2)
_cell_measurement_theta_max 20.816
_cell_measurement_theta_min 0.407
_cell_volume 4434.9(2)
_computing_cell_refinement 'Denzo & Scalepak (Otwinowski, Minor, 1997)'
_computing_data_collection 'Collect (Nonius B.V. 1998)'
_computing_data_reduction 'Denzo & Scalepak (Otwinowski, Minor, 1997)'
_computing_molecular_graphics
;
DIAMOND v2.1 (Brandenburg, 1999)
Ortep-3 for Windows, L.J.Farrugia (1997) J.Appl.Cryst. 30, 565,
ORTEP III (Burnett, Johnson, 1996)
;
_computing_publication_material
;
SHELXL-97 (Sheldrick, 1997),
;
_computing_structure_refinement 'SHELXL-97 (Sheldrick, 1997)'
_computing_structure_solution 'SHELXS-97 (Sheldrick, 1990)'
_diffrn_ambient_temperature 100(2)
_diffrn_measured_fraction_theta_full 0.988
_diffrn_measured_fraction_theta_max 0.988
_diffrn_measurement_details
;
  95 frames, \w rotation 1.4\% per frame (94s per frame)

;
_diffrn_measurement_device '\k-geometry diffractometr'
_diffrn_measurement_device_type 'Nonius Kappa-CCD'
_diffrn_measurement_method 'area detector \w scans'
_diffrn_radiation_monochromator graphite
_diffrn_radiation_source 'fine-focus sealed tube'
_diffrn_radiation_type MoK\a
_diffrn_radiation_wavelength 0.71073
_diffrn_reflns_av_R_equivalents 0.0000
_diffrn_reflns_av_sigmaI/netI 0.0307
_diffrn_reflns_limit_h_max 14
_diffrn_reflns_limit_h_min -13
_diffrn_reflns_limit_k_max 15
_diffrn_reflns_limit_k_min -15
_diffrn_reflns_limit_l_max 29
_diffrn_reflns_limit_l_min -29
_diffrn_reflns_number 6712
_diffrn_reflns_theta_full 23.82
_diffrn_reflns_theta_max 23.82
_diffrn_reflns_theta_min 2.28
_exptl_absorpt_coefficient_mu 0.795
_exptl_absorpt_correction_type multi-scan
_exptl_absorpt_process_details 'Scalepak (Otwinowski, Minor, 1997)'
_exptl_crystal_colour colorless
_exptl_crystal_density_diffrn 1.284
_exptl_crystal_density_method 'not measured'
_exptl_crystal_description prism
_exptl_crystal_F_000 1792
_exptl_crystal_size_max 0.70
_exptl_crystal_size_mid 0.52
_exptl_crystal_size_min 0.32
_refine_diff_density_max 0.614
_refine_diff_density_min -0.365
_refine_diff_density_rms 0.070
_refine_ls_abs_structure_details 'Flack H D (1983), Acta Cryst. A39, 876-881'
_refine_ls_abs_structure_Flack 0.104(15)
_refine_ls_extinction_method none
_refine_ls_goodness_of_fit_ref 1.071
_refine_ls_hydrogen_treatment constr
_refine_ls_matrix_type full
_refine_ls_number_parameters 498
_refine_ls_number_reflns 6712
_refine_ls_number_restraints 24
_refine_ls_restrained_S_all 1.070
_refine_ls_R_factor_all 0.0552
_refine_ls_R_factor_gt 0.0495
_refine_ls_shift/su_max 0.001
_refine_ls_shift/su_mean 0.000
_refine_ls_structure_factor_coef Fsqd
_refine_ls_weighting_details 'calc w=1/[\s^2^(Fo^2^)+(0.0541P)^2^+9.2939P] where P=(Fo^2^+2Fc^2^)/3'
_refine_ls_weighting_scheme calc
_refine_ls_wR_factor_gt 0.1186
_refine_ls_wR_factor_ref 0.1234
_reflns_number_gt 6233
_reflns_number_total 6712
_reflns_threshold_expression I>2\s(I)'
_cod_data_source_file ja8098867_si_003.cif
_cod_data_source_block shelxl
_cod_original_cell_volume 4434.8(2)
_cod_original_sg_symbol_H-M 'P 21 21 21 '
_cod_database_code 4104215

loop_
_symmetry_equiv_pos_as_xyz
'x, y, z'
'-x+1/2, -y, z+1/2'
'x+1/2, -y+1/2, -z'
'-x, y+1/2, -z+1/2'

loop_
_atom_site_label
_atom_site_type_symbol
_atom_site_fract_x
_atom_site_fract_y
_atom_site_fract_z
_atom_site_U_iso_or_equiv
_atom_site_adp_type
_atom_site_occupancy
_atom_site_symmetry_multiplicity
_atom_site_calc_flag
_atom_site_refinement_flags
_atom_site_disorder_assembly
_atom_site_disorder_group
C1 C 0.3207(4) 0.4629(4) 0.54201(18) 0.0284(11) Uani 1 1 d . . .
H1 H 0.3131 0.4527 0.5041 0.034 Uiso 1 1 calc R . .
C2 C 0.2766(4) 0.3735(4) 0.56800(17) 0.0280(11) Uani 1 1 d . . .
C3 C 0.3287(4) 0.3340(4) 0.60967(18) 0.0295(11) Uani 1 1 d . . .
H3 H 0.3968 0.3590 0.6205 0.035 Uiso 1 1 calc R . .
C4 C 0.2810(4) 0.2563(4) 0.63623(19) 0.0320(11) Uani 1 1 d . . .
H4 H 0.3175 0.2320 0.6657 0.038 Uiso 1 1 calc R . .
C5 C 0.1384(4) 0.2479(3) 0.57819(17) 0.0263(10) Uani 1 1 d . . .
C6 C 0.0439(4) 0.2004(4) 0.56059(18) 0.0304(11) Uani 1 1 d . . .
H6 H 0.0146 0.1482 0.5797 0.036 Uiso 1 1 calc R . .
C7 C -0.0052(4) 0.2294(4) 0.5164(2) 0.0366(12) Uani 1 1 d . . .
H7 H -0.0676 0.1961 0.5043 0.044 Uiso 1 1 calc R . .
C8 C 0.0356(5) 0.3081(4) 0.48856(19) 0.0361(12) Uani 1 1 d . . .
H8 H 0.0007 0.3275 0.4576 0.043 Uiso 1 1 calc R . .
C9 C 0.1235(4) 0.3564(3) 0.50518(18) 0.0296(11) Uani 1 1 d . . .
H9 H 0.1486 0.4109 0.4865 0.036 Uiso 1 1 calc R . .
C10 C 0.1790(4) 0.3267(3) 0.55029(18) 0.0268(10) Uani 1 1 d . . .
C11 C 0.2579(4) 0.5599(4) 0.55549(18) 0.0299(11) Uani 1 1 d . . .
H11 H 0.2467 0.5953 0.5223 0.036 Uiso 1 1 calc R . .
C12 C 0.1462(4) 0.5520(4) 0.5818(2) 0.0369(12) Uani 1 1 d . . .
H12A H 0.0875 0.5568 0.5558 0.044 Uiso 1 1 calc R . .
H12B H 0.1394 0.4891 0.5996 0.044 Uiso 1 1 calc R . .
C13 C 0.1375(5) 0.6350(4) 0.6207(2) 0.0385(12) Uani 1 1 d . . .
H13 H 0.0612 0.6407 0.6334 0.046 Uiso 1 1 calc R . .
C14 C 0.1724(5) 0.7277(4) 0.5965(3) 0.0487(15) Uani 1 1 d . . .
H14A H 0.1570 0.7822 0.6200 0.058 Uiso 1 1 calc R . .
H14B H 0.1318 0.7384 0.5641 0.058 Uiso 1 1 calc R . .
C15 C 0.2964(4) 0.7224(4) 0.5851(2) 0.0371(12) Uani 1 1 d . . .
H15A H 0.3112 0.7483 0.5502 0.044 Uiso 1 1 calc R . .
H15B H 0.3365 0.7623 0.6104 0.044 Uiso 1 1 calc R . .
C16 C 0.3258(4) 0.5896(4) 0.64322(18) 0.0302(11) Uani 1 1 d . . .
H16A H 0.3837 0.6212 0.6636 0.036 Uiso 1 1 calc R . .
H16B H 0.3370 0.5190 0.6452 0.036 Uiso 1 1 calc R . .
C17 C 0.2150(4) 0.6151(4) 0.6663(2) 0.0447(13) Uani 1 1 d . . .
H17 H 0.2239 0.6772 0.6855 0.054 Uiso 1 1 calc R . .
C18 C 0.1732(5) 0.5434(5) 0.7032(2) 0.066(2) Uani 1 1 d D . .
H18 H 0.1000 0.5522 0.7137 0.079 Uiso 1 1 calc R . .
C19 C 0.2241(6) 0.4681(5) 0.7238(3) 0.066(2) Uani 1 1 d D . .
H19A H 0.2975 0.4552 0.7150 0.079 Uiso 1 1 calc R . .
H19B H 0.1871 0.4273 0.7473 0.079 Uiso 1 1 calc R . .
C20 C 0.6567(4) 0.6808(4) 0.60772(18) 0.0294(11) Uani 1 1 d . . .
H20 H 0.6619 0.7512 0.5997 0.035 Uiso 1 1 calc R . .
C21 C 0.7073(4) 0.6671(3) 0.66005(17) 0.0270(10) Uani 1 1 d . . .
C22 C 0.6610(4) 0.6081(4) 0.69659(17) 0.0312(11) Uani 1 1 d . . .
H22 H 0.5951 0.5756 0.6890 0.037 Uiso 1 1 calc R . .
C23 C 0.7092(4) 0.5955(4) 0.74446(18) 0.0321(11) Uani 1 1 d . . .
H23 H 0.6752 0.5533 0.7684 0.039 Uiso 1 1 calc R . .
C24 C 0.8499(4) 0.7017(3) 0.72435(17) 0.0269(10) Uani 1 1 d . . .
C25 C 0.9429(4) 0.7519(4) 0.73906(19) 0.0301(11) Uani 1 1 d . . .
H25 H 0.9725 0.7417 0.7724 0.036 Uiso 1 1 calc R . .
C26 C 0.9922(4) 0.8156(4) 0.70645(19) 0.0337(12) Uani 1 1 d . . .
H26 H 1.0553 0.8493 0.7174 0.040 Uiso 1 1 calc R . .
C27 C 0.9500(4) 0.8317(4) 0.65656(19) 0.0328(11) Uani 1 1 d . . .
H27 H 0.9844 0.8760 0.6340 0.039 Uiso 1 1 calc R . .
C28 C 0.8594(4) 0.7829(3) 0.64106(17) 0.0294(10) Uani 1 1 d . . .
H28 H 0.8322 0.7932 0.6073 0.035 Uiso 1 1 calc R . .
C29 C 0.8044(4) 0.7172(3) 0.67404(17) 0.0235(9) Uani 1 1 d . . .
C30 C 0.7115(4) 0.6260(3) 0.56126(18) 0.0274(11) Uani 1 1 d . . .
H30 H 0.7097 0.6715 0.5314 0.033 Uiso 1 1 calc R . .
C31 C 0.8302(4) 0.5919(4) 0.5665(2) 0.0343(11) Uani 1 1 d . . .
H31A H 0.8792 0.6390 0.5498 0.041 Uiso 1 1 calc R . .
H31B H 0.8501 0.5875 0.6034 0.041 Uiso 1 1 calc R . .
C32 C 0.8429(4) 0.4925(4) 0.5409(2) 0.0367(12) Uani 1 1 d . B .
H32 H 0.9213 0.4745 0.5384 0.044 Uiso 1 1 calc R . .
C33 C 0.7920(4) 0.4967(5) 0.4877(2) 0.0411(14) Uani 1 1 d . . .
H33A H 0.8063 0.4358 0.4690 0.049 Uiso 1 1 calc R . .
H33B H 0.8240 0.5505 0.4677 0.049 Uiso 1 1 calc R . .
C34 C 0.6684(4) 0.5120(4) 0.49348(18) 0.0353(12) Uani 1 1 d . . .
H34A H 0.6440 0.5622 0.4690 0.042 Uiso 1 1 calc R . .
H34B H 0.6300 0.4512 0.4851 0.042 Uiso 1 1 calc R . .
C35 C 0.6631(4) 0.4592(3) 0.58218(19) 0.0320(11) Uani 1 1 d . B .
H35A H 0.6090 0.4076 0.5761 0.038 Uiso 1 1 calc R . .
H35B H 0.6557 0.4809 0.6183 0.038 Uiso 1 1 calc R . .
C40 C 0.3695(8) 0.4567(6) 0.8478(3) 0.082(2) Uani 1 1 d . . .
H40A H 0.3880 0.5083 0.8230 0.098 Uiso 1 1 calc R . .
H40B H 0.3326 0.4038 0.8292 0.098 Uiso 1 1 calc R . .
C41 C 0.4703(7) 0.4199(7) 0.8743(3) 0.082(2) Uani 1 1 d . . .
H41A H 0.4865 0.3527 0.8639 0.098 Uiso 1 1 calc R . .
H41B H 0.5338 0.4611 0.8664 0.098 Uiso 1 1 calc R . .
C42 C 0.4415(5) 0.4254(5) 0.9298(3) 0.0497(15) Uani 1 1 d . . .
H42A H 0.4622 0.3647 0.9473 0.060 Uiso 1 1 calc R . .
H42B H 0.4810 0.4793 0.9463 0.060 Uiso 1 1 calc R . .
O1 O 0.4329(3) 0.4737(2) 0.55222(12) 0.0296(8) Uani 1 1 d . . .
O2 O 0.5461(3) 0.6586(2) 0.60933(12) 0.0270(7) Uani 1 1 d . . .
Zn1 Zn 0.13553(5) 0.10173(4) 0.66935(2) 0.03050(16) Uani 1 1 d . . .
Al1 Al 0.48484(11) 0.59112(11) 0.55932(5) 0.0260(3) Uani 1 1 d . . .
Cl1 Cl 0.46585(11) 0.67414(11) 0.48812(5) 0.0438(3) Uani 1 1 d . . .
Cl2 Cl -0.04258(11) 0.08203(10) 0.67311(5) 0.0447(3) Uani 1 1 d . . .
Cl3 Cl 0.23208(13) -0.02647(10) 0.64590(5) 0.0423(3) Uani 1 1 d . . .
N1 N 0.3338(3) 0.6213(3) 0.58828(15) 0.0271(9) Uani 1 1 d . . .
N3 N 0.6410(3) 0.5418(3) 0.54680(13) 0.0265(8) Uani 1 1 d . . .
N2 N 0.1884(3) 0.2150(3) 0.62272(15) 0.0294(9) Uani 1 1 d . . .
N4 N 0.8003(3) 0.6395(3) 0.75859(15) 0.0309(10) Uani 1 1 d . . .
C39 C 0.2978(6) 0.4955(5) 0.8898(3) 0.0606(18) Uani 1 1 d . . .
H39A H 0.3110 0.5652 0.8955 0.073 Uiso 1 1 calc R . .
H39B H 0.2202 0.4857 0.8815 0.073 Uiso 1 1 calc R . .
O3 O 0.3289(3) 0.4401(3) 0.93393(14) 0.0417(9) Uani 1 1 d . . .
C36 C 0.7801(4) 0.4177(4) 0.5735(2) 0.0436(14) Uani 1 1 d D . .
H36 H 0.7739 0.3567 0.5531 0.052 Uiso 1 1 calc R A 1
C37 C 0.8327(7) 0.3947(7) 0.6236(4) 0.095(3) Uani 0.69(2) 1 d PDU B 1
H37 H 0.8539 0.4482 0.6441 0.114 Uiso 0.69(2) 1 calc PR B 1
C38 C 0.8535(16) 0.3078(9) 0.6429(6) 0.141(8) Uani 0.69(2) 1 d PDU B 1
H38A H 0.8341 0.2515 0.6241 0.170 Uiso 0.69(2) 1 calc PR B 1
H38B H 0.8877 0.3019 0.6756 0.170 Uiso 0.69(2) 1 calc PR B 1
C37A C 0.8327(7) 0.3947(7) 0.6236(4) 0.095(3) Uani 0.31(2) 1 d P B 2
H37A H 0.7847 0.3831 0.6515 0.114 Uiso 0.31(2) 1 calc PR B 2
C38A C 0.9379(10) 0.388(3) 0.6345(8) 0.18(2) Uani 0.31(2) 1 d PDU B 2
H38C H 0.9903 0.3989 0.6083 0.214 Uiso 0.31(2) 1 calc PR B 2
H38D H 0.9606 0.3727 0.6685 0.214 Uiso 0.31(2) 1 calc PR B 2

loop_
_atom_site_aniso_label
_atom_site_aniso_U_11
_atom_site_aniso_U_22
_atom_site_aniso_U_33
_atom_site_aniso_U_23
_atom_site_aniso_U_13
_atom_site_aniso_U_12
C1 0.030(3) 0.035(3) 0.021(2) 0.000(2) 0.0036(19) 0.000(2)
C2 0.028(3) 0.037(3) 0.019(2) -0.007(2) 0.0040(19) 0.003(2)
C3 0.023(3) 0.035(3) 0.031(2) -0.004(2) -0.003(2) -0.005(2)
C4 0.028(3) 0.034(3) 0.034(3) 0.004(2) -0.001(2) -0.001(2)
C5 0.028(3) 0.025(2) 0.026(2) 0.0004(18) -0.002(2) 0.000(2)
C6 0.033(3) 0.033(3) 0.025(2) -0.003(2) 0.002(2) -0.009(2)
C7 0.034(3) 0.035(3) 0.041(3) -0.004(2) -0.010(2) -0.010(2)
C8 0.044(3) 0.036(3) 0.028(2) -0.002(2) -0.005(2) -0.004(3)
C9 0.032(3) 0.029(2) 0.028(2) 0.0034(19) -0.004(2) 0.004(2)
C10 0.026(3) 0.023(2) 0.032(3) -0.005(2) 0.002(2) -0.002(2)
C11 0.023(3) 0.042(3) 0.025(2) 0.002(2) -0.004(2) -0.007(2)
C12 0.029(3) 0.037(3) 0.044(3) -0.007(2) -0.003(2) -0.008(2)
C13 0.027(3) 0.036(3) 0.053(3) -0.013(2) 0.002(3) 0.006(2)
C14 0.034(3) 0.040(3) 0.072(4) -0.004(3) -0.003(3) 0.006(3)
C15 0.031(3) 0.026(3) 0.054(3) 0.001(2) -0.007(2) 0.004(2)
C16 0.028(3) 0.034(3) 0.029(2) -0.005(2) 0.001(2) 0.000(2)
C17 0.039(3) 0.058(4) 0.038(3) -0.017(3) 0.002(3) 0.012(3)
C18 0.042(4) 0.113(6) 0.044(4) -0.003(4) 0.021(3) 0.004(4)
C19 0.055(4) 0.078(5) 0.063(4) 0.000(4) 0.030(4) -0.020(4)
C20 0.028(3) 0.031(2) 0.029(2) 0.000(2) -0.005(2) 0.001(2)
C21 0.025(2) 0.026(2) 0.030(3) -0.004(2) -0.002(2) 0.002(2)
C22 0.030(3) 0.038(3) 0.026(2) -0.001(2) -0.005(2) -0.004(2)
C23 0.032(3) 0.033(3) 0.031(2) 0.003(2) 0.003(2) -0.003(2)
C24 0.029(3) 0.027(2) 0.025(2) 0.0051(19) 0.002(2) 0.002(2)
C25 0.031(3) 0.031(3) 0.028(2) -0.002(2) -0.009(2) 0.001(2)
C26 0.026(3) 0.037(3) 0.038(3) -0.004(2) -0.004(2) 0.005(2)
C27 0.032(3) 0.032(3) 0.034(3) 0.000(2) 0.004(2) -0.008(2)
C28 0.029(3) 0.036(3) 0.023(2) -0.003(2) -0.002(2) 0.001(2)
C29 0.027(2) 0.021(2) 0.023(2) -0.0020(19) 0.001(2) 0.0022(19)
C30 0.028(3) 0.028(3) 0.027(2) 0.0032(19) -0.001(2) -0.003(2)
C31 0.023(3) 0.041(3) 0.039(3) -0.004(2) -0.001(2) -0.003(2)
C32 0.026(3) 0.045(3) 0.039(3) -0.004(2) 0.000(2) -0.003(2)
C33 0.029(3) 0.064(4) 0.030(3) -0.009(3) 0.004(2) 0.002(3)
C34 0.035(3) 0.049(3) 0.022(2) -0.008(2) 0.002(2) -0.010(2)
C35 0.035(3) 0.026(2) 0.035(3) -0.001(2) 0.001(2) 0.001(2)
C40 0.108(7) 0.088(5) 0.049(4) 0.006(4) 0.000(4) -0.011(5)
C41 0.066(5) 0.100(6) 0.079(5) -0.001(5) 0.023(4) -0.004(5)
C42 0.035(3) 0.049(4) 0.065(4) -0.011(3) -0.003(3) -0.001(3)
O1 0.0226(18) 0.0331(19) 0.0331(18) -0.0056(15) 0.0033(14) -0.0007(15)
O2 0.0190(17) 0.0336(18) 0.0283(16) -0.0006(14) -0.0049(14) -0.0028(15)
Zn1 0.0363(3) 0.0320(3) 0.0232(3) 0.0008(2) -0.0024(2) -0.0060(3)
Al1 0.0255(7) 0.0302(8) 0.0225(6) 0.0029(6) -0.0016(5) -0.0034(6)
Cl1 0.0370(7) 0.0616(9) 0.0329(6) 0.0217(6) -0.0032(6) -0.0009(7)
Cl2 0.0401(7) 0.0569(9) 0.0371(7) -0.0008(6) 0.0010(6) -0.0178(6)
Cl3 0.0590(9) 0.0366(7) 0.0314(6) -0.0070(6) -0.0024(6) 0.0033(6)
N1 0.024(2) 0.026(2) 0.031(2) -0.0016(17) -0.0049(17) 0.0009(17)
N3 0.024(2) 0.035(2) 0.0209(18) 0.0003(16) 0.0004(17) -0.0067(19)
N2 0.031(2) 0.029(2) 0.028(2) 0.0010(17) -0.0012(17) -0.0053(18)
N4 0.032(2) 0.037(2) 0.024(2) -0.0024(18) -0.0017(18) 0.0058(19)
C39 0.071(5) 0.047(4) 0.063(4) -0.009(3) -0.025(4) 0.004(3)
O3 0.039(2) 0.046(2) 0.040(2) -0.0031(17) -0.0005(17) 0.0034(17)
C36 0.028(3) 0.050(4) 0.052(3) 0.006(3) -0.002(2) 0.001(3)
C37 0.066(5) 0.111(7) 0.108(7) 0.056(6) -0.003(5) 0.019(5)
C38 0.153(17) 0.160(14) 0.111(12) 0.081(12) 0.020(11) 0.048(14)
C37A 0.066(5) 0.111(7) 0.108(7) 0.056(6) -0.003(5) 0.019(5)
C38A 0.21(4) 0.14(3) 0.19(4) 0.05(3) -0.08(3) 0.02(3)

loop_
_atom_type_symbol
_atom_type_description
_atom_type_scat_dispersion_real
_atom_type_scat_dispersion_imag
_atom_type_scat_source
C C 0.0033 0.0016 'International Tables Vol C Tables 4.2.6.8 and 6.1.1.4'
H H 0.0000 0.0000 'International Tables Vol C Tables 4.2.6.8 and 6.1.1.4'
O O 0.0106 0.0060 'International Tables Vol C Tables 4.2.6.8 and 6.1.1.4'
Zn Zn 0.2839 1.4301 'International Tables Vol C Tables 4.2.6.8 and 6.1.1.4'
Al Al 0.0645 0.0514 'International Tables Vol C Tables 4.2.6.8 and 6.1.1.4'
Cl Cl 0.1484 0.1585 'International Tables Vol C Tables 4.2.6.8 and 6.1.1.4'
N N 0.0061 0.0033 'International Tables Vol C Tables 4.2.6.8 and 6.1.1.4'

loop_
_geom_angle_atom_site_label_1
_geom_angle_atom_site_label_2
_geom_angle_atom_site_label_3
_geom_angle
_geom_angle_site_symmetry_1
_geom_angle_site_symmetry_3
O1 C1 C2 110.8(4) . .
O1 C1 C11 110.1(4) . .
C2 C1 C11 114.8(4) . .
O1 C1 H1 106.9 . .
C2 C1 H1 106.9 . .
C11 C1 H1 106.9 . .
C3 C2 C10 117.6(4) . .
C3 C2 C1 120.7(4) . .
C10 C2 C1 121.8(4) . .
C2 C3 C4 119.7(4) . .
C2 C3 H3 120.1 . .
C4 C3 H3 120.1 . .
N2 C4 C3 124.2(5) . .
N2 C4 H4 117.9 . .
C3 C4 H4 117.9 . .
N2 C5 C10 121.9(4) . .
N2 C5 C6 118.9(4) . .
C10 C5 C6 119.3(4) . .
C7 C6 C5 120.2(5) . .
C7 C6 H6 119.9 . .
C5 C6 H6 119.9 . .
C6 C7 C8 120.4(5) . .
C6 C7 H7 119.8 . .
C8 C7 H7 119.8 . .
C9 C8 C7 120.7(5) . .
C9 C8 H8 119.6 . .
C7 C8 H8 119.6 . .
C8 C9 C10 120.6(5) . .
C8 C9 H9 119.7 . .
C10 C9 H9 119.7 . .
C5 C10 C9 118.7(4) . .
C5 C10 C2 118.9(4) . .
C9 C10 C2 122.4(4) . .
N1 C11 C12 109.9(4) . .
N1 C11 C1 107.2(4) . .
C12 C11 C1 118.1(4) . .
N1 C11 H11 107.0 . .
C12 C11 H11 107.0 . .
C1 C11 H11 107.0 . .
C13 C12 C11 107.5(4) . .
C13 C12 H12A 110.2 . .
C11 C12 H12A 110.2 . .
C13 C12 H12B 110.2 . .
C11 C12 H12B 110.2 . .
H12A C12 H12B 108.5 . .
C14 C13 C12 110.4(5) . .
C14 C13 C17 107.3(5) . .
C12 C13 C17 109.1(4) . .
C14 C13 H13 110.0 . .
C12 C13 H13 110.0 . .
C17 C13 H13 110.0 . .
C13 C14 C15 108.8(5) . .
C13 C14 H14A 109.9 . .
C15 C14 H14A 109.9 . .
C13 C14 H14B 109.9 . .
C15 C14 H14B 109.9 . .
H14A C14 H14B 108.3 . .
N1 C15 C14 109.9(4) . .
N1 C15 H15A 109.7 . .
C14 C15 H15A 109.7 . .
N1 C15 H15B 109.7 . .
C14 C15 H15B 109.7 . .
H15A C15 H15B 108.2 . .
N1 C16 C17 111.4(4) . .
N1 C16 H16A 109.4 . .
C17 C16 H16A 109.4 . .
N1 C16 H16B 109.4 . .
C17 C16 H16B 109.4 . .
H16A C16 H16B 108.0 . .
C18 C17 C16 114.2(5) . .
C18 C17 C13 113.7(5) . .
C16 C17 C13 107.0(4) . .
C18 C17 H17 107.2 . .
C16 C17 H17 107.2 . .
C13 C17 H17 107.2 . .
C19 C18 C17 128.7(6) . .
C19 C18 H18 115.6 . .
C17 C18 H18 115.6 . .
C18 C19 H19A 120.0 . .
C18 C19 H19B 120.0 . .
H19A C19 H19B 120.0 . .
O2 C20 C21 110.4(4) . .
O2 C20 C30 109.5(4) . .
C21 C20 C30 116.9(4) . .
O2 C20 H20 106.5 . .
C21 C20 H20 106.5 . .
C30 C20 H20 106.5 . .
C22 C21 C29 117.4(4) . .
C22 C21 C20 121.7(4) . .
C29 C21 C20 120.9(4) . .
C21 C22 C23 121.0(5) . .
C21 C22 H22 119.5 . .
C23 C22 H22 119.5 . .
N4 C23 C22 123.4(5) . .
N4 C23 H23 118.3 . .
C22 C23 H23 118.3 . .
N4 C24 C25 119.9(4) . .
N4 C24 C29 120.3(4) . .
C25 C24 C29 119.7(4) . .
C26 C25 C24 121.2(4) . .
C26 C25 H25 119.4 . .
C24 C25 H25 119.4 . .
C25 C26 C27 120.4(5) . .
C25 C26 H26 119.8 . .
C27 C26 H26 119.8 . .
C28 C27 C26 119.5(5) . .
C28 C27 H27 120.2 . .
C26 C27 H27 120.2 . .
C27 C28 C29 121.9(4) . .
C27 C28 H28 119.0 . .
C29 C28 H28 119.0 . .
C28 C29 C21 123.8(4) . .
C28 C29 C24 117.2(4) . .
C21 C29 C24 119.0(4) . .
N3 C30 C31 109.4(4) . .
N3 C30 C20 108.5(4) . .
C31 C30 C20 119.1(4) . .
N3 C30 H30 106.4 . .
C31 C30 H30 106.4 . .
C20 C30 H30 106.4 . .
C32 C31 C30 109.5(4) . .
C32 C31 H31A 109.8 . .
C30 C31 H31A 109.8 . .
C32 C31 H31B 109.8 . .
C30 C31 H31B 109.8 . .
H31A C31 H31B 108.2 . .
C33 C32 C31 108.5(4) . .
C33 C32 C36 108.5(4) . .
C31 C32 C36 108.2(4) . .
C33 C32 H32 110.5 . .
C31 C32 H32 110.5 . .
C36 C32 H32 110.5 . .
C32 C33 C34 109.0(4) . .
C32 C33 H33A 109.9 . .
C34 C33 H33A 109.9 . .
C32 C33 H33B 109.9 . .
C34 C33 H33B 109.9 . .
H33A C33 H33B 108.3 . .
N3 C34 C33 110.7(4) . .
N3 C34 H34A 109.5 . .
C33 C34 H34A 109.5 . .
N3 C34 H34B 109.5 . .
C33 C34 H34B 109.5 . .
H34A C34 H34B 108.1 . .
N3 C35 C36 111.1(4) . .
N3 C35 H35A 109.4 . .
C36 C35 H35A 109.4 . .
N3 C35 H35B 109.4 . .
C36 C35 H35B 109.4 . .
H35A C35 H35B 108.0 . .
C39 C40 C41 105.9(6) . .
C39 C40 H40A 110.5 . .
C41 C40 H40A 110.5 . .
C39 C40 H40B 110.5 . .
C41 C40 H40B 110.5 . .
H40A C40 H40B 108.7 . .
C42 C41 C40 103.1(6) . .
C42 C41 H41A 111.1 . .
C40 C41 H41A 111.1 . .
C42 C41 H41B 111.1 . .
C40 C41 H41B 111.1 . .
H41A C41 H41B 109.1 . .
O3 C42 C41 108.5(6) . .
O3 C42 H42A 110.0 . .
C41 C42 H42A 110.0 . .
O3 C42 H42B 110.0 . .
C41 C42 H42B 110.0 . .
H42A C42 H42B 108.4 . .
C1 O1 Al1 118.2(3) . .
C20 O2 Al1 120.7(3) . .
N2 Zn1 N4 102.26(16) . 4_646
N2 Zn1 Cl2 115.33(12) . .
N4 Zn1 Cl2 111.41(12) 4_646 .
N2 Zn1 Cl3 105.97(12) . .
N4 Zn1 Cl3 104.00(12) 4_646 .
Cl2 Zn1 Cl3 116.36(6) . .
O1 Al1 O2 136.17(17) . .
O1 Al1 N1 84.06(16) . .
O2 Al1 N1 90.59(16) . .
O1 Al1 N3 90.97(16) . .
O2 Al1 N3 83.85(15) . .
N1 Al1 N3 165.88(16) . .
O1 Al1 Cl1 111.02(13) . .
O2 Al1 Cl1 112.80(13) . .
N1 Al1 Cl1 96.06(12) . .
N3 Al1 Cl1 98.06(12) . .
C15 N1 C16 108.1(4) . .
C15 N1 C11 107.8(4) . .
C16 N1 C11 109.2(4) . .
C15 N1 Al1 117.1(3) . .
C16 N1 Al1 110.5(3) . .
C11 N1 Al1 103.8(3) . .
C34 N3 C35 108.6(4) . .
C34 N3 C30 108.6(4) . .
C35 N3 C30 109.7(4) . .
C34 N3 Al1 116.8(3) . .
C35 N3 Al1 109.0(3) . .
C30 N3 Al1 104.0(3) . .
C4 N2 C5 117.5(4) . .
C4 N2 Zn1 116.1(3) . .
C5 N2 Zn1 126.3(3) . .
C23 N4 C24 118.8(4) . .
C23 N4 Zn1 116.8(3) . 4_656
C24 N4 Zn1 124.3(3) . 4_656
O3 C39 C40 103.3(5) . .
O3 C39 H39A 111.1 . .
C40 C39 H39A 111.1 . .
O3 C39 H39B 111.1 . .
C40 C39 H39B 111.1 . .
H39A C39 H39B 109.1 . .
C42 O3 C39 106.3(5) . .
C37 C36 C32 113.9(5) . .
C37 C36 C35 110.7(5) . .
C32 C36 C35 107.0(4) . .
C37 C36 H36 108.4 . .
C32 C36 H36 108.4 . .
C35 C36 H36 108.4 . .
C38 C37 C36 127.5(12) . .
C38 C37 H37 116.2 . .
C36 C37 H37 116.2 . .
C37 C38 H38A 120.0 . .
C37 C38 H38B 120.0 . .
H38A C38 H38B 120.0 . .
H38C C38A H38D 120.0 . .

loop_
_geom_bond_atom_site_label_1
_geom_bond_atom_site_label_2
_geom_bond_distance
_geom_bond_site_symmetry_2
C1 O1 1.415(6) .
C1 C2 1.511(7) .
C1 C11 1.590(7) .
C1 H1 1.0000 .
C2 C3 1.373(7) .
C2 C10 1.442(7) .
C3 C4 1.407(7) .
C3 H3 0.9500 .
C4 N2 1.324(6) .
C4 H4 0.9500 .
C5 N2 1.387(6) .
C5 C10 1.403(7) .
C5 C6 1.414(7) .
C6 C7 1.358(7) .
C6 H6 0.9500 .
C7 C8 1.402(7) .
C7 H7 0.9500 .
C8 C9 1.345(7) .
C8 H8 0.9500 .
C9 C10 1.418(7) .
C9 H9 0.9500 .
C11 N1 1.524(6) .
C11 C12 1.541(7) .
C11 H11 1.0000 .
C12 C13 1.535(7) .
C12 H12A 0.9900 .
C12 H12B 0.9900 .
C13 C14 1.493(8) .
C13 C17 1.547(8) .
C13 H13 1.0000 .
C14 C15 1.559(8) .
C14 H14A 0.9900 .
C14 H14B 0.9900 .
C15 N1 1.478(6) .
C15 H15A 0.9900 .
C15 H15B 0.9900 .
C16 N1 1.496(6) .
C16 C17 1.532(7) .
C16 H16A 0.9900 .
C16 H16B 0.9900 .
C17 C18 1.474(9) .
C17 H17 1.0000 .
C18 C19 1.330(10) .
C18 H18 0.9500 .
C19 H19A 0.9500 .
C19 H19B 0.9500 .
C20 O2 1.398(6) .
C20 C21 1.507(6) .
C20 C30 1.577(7) .
C20 H20 1.0000 .
C21 C22 1.376(7) .
C21 C29 1.430(6) .
C22 C23 1.389(7) .
C22 H22 0.9500 .
C23 N4 1.329(6) .
C23 H23 0.9500 .
C24 N4 1.382(6) .
C24 C25 1.394(7) .
C24 C29 1.438(6) .
C25 C26 1.366(7) .
C25 H25 0.9500 .
C26 C27 1.414(7) .
C26 H26 0.9500 .
C27 C28 1.366(7) .
C27 H27 0.9500 .
C28 C29 1.422(7) .
C28 H28 0.9500 .
C30 N3 1.502(6) .
C30 C31 1.543(7) .
C30 H30 1.0000 .
C31 C32 1.537(7) .
C31 H31A 0.9900 .
C31 H31B 0.9900 .
C32 C33 1.518(7) .
C32 C36 1.547(8) .
C32 H32 1.0000 .
C33 C34 1.544(7) .
C33 H33A 0.9900 .
C33 H33B 0.9900 .
C34 N3 1.484(6) .
C34 H34A 0.9900 .
C34 H34B 0.9900 .
C35 N3 1.494(6) .
C35 C36 1.568(7) .
C35 H35A 0.9900 .
C35 H35B 0.9900 .
C40 C39 1.503(10) .
C40 C41 1.509(12) .
C40 H40A 0.9900 .
C40 H40B 0.9900 .
C41 C42 1.485(10) .
C41 H41A 0.9900 .
C41 H41B 0.9900 .
C42 O3 1.406(7) .
C42 H42A 0.9900 .
C42 H42B 0.9900 .
O1 Al1 1.759(4) .
O2 Al1 1.770(3) .
Zn1 N2 2.087(4) .
Zn1 N4 2.098(4) 4_646
Zn1 Cl2 2.2139(14) .
Zn1 Cl3 2.2232(15) .
Al1 N1 2.050(4) .
Al1 N3 2.068(4) .
Al1 Cl1 2.1901(18) .
N4 Zn1 2.098(4) 4_656
C39 O3 1.431(7) .
C39 H39A 0.9900 .
C39 H39B 0.9900 .
C36 C37 1.487(10) .
C36 H36 1.0000 .
C37 C38 1.3298(10) .
C37 H37 0.9500 .
C38 H38A 0.9500 .
C38 H38B 0.9500 .
C38A H38C 0.9500 .
C38A H38D 0.9500 .
